data_2001836
loop_
_publ_author_name
'Toupet, L.'
'Chekti, R.'
'Soufiaoui, M.'
'Carrie, R.'

_publ_section_title
;
 Etude de la regio et de la st\'er\'eospecificit\'e de l'addition du
 ph\'enylnitriloxyde au 3-methyl-2-benzylidene indan-1-one. Structure
 de l'adduit obtenu
;
_journal_issue 4
_journal_name_full 'Acta Crystallographica Section C'
_journal_page_first 844
_journal_page_last 846
_journal_paper_doi 10.1107/S0108270192011387
_journal_volume 49
_journal_year 1993
_chemical_formula_sum 'C24 H19 N O2'
_chemical_formula_weight 353.4
_space_group_IT_number 2
_space_group_name_Hall '-P 1'
_space_group_name_H-M_alt 'P -1'
_symmetry_cell_setting triclinic
_symmetry_space_group_name_Hall '-P 1'
_symmetry_space_group_name_H-M 'P -1'
_atom_type_scat_source IntTabIV
_cell_angle_alpha 76.30(3)
_cell_angle_beta 83.16(3)
_cell_angle_gamma 64.95(3)
_cell_formula_units_Z 4
_cell_length_a 10.633(4)
_cell_length_b 11.648(6)
_cell_length_c 17.236(7)
_cell_measurement_reflns_used 25
_cell_measurement_temperature 294
_cell_measurement_theta_max 11
_cell_measurement_theta_min 8
_cell_volume 1878.5(15)
_diffrn_measurement_device 'Enraf-Nonius CAD-4'
_diffrn_measurement_method \w/2\q
_diffrn_radiation_type MoK\a
_diffrn_radiation_wavelength 0.70926
_diffrn_reflns_av_R_equivalents 0.024
_diffrn_reflns_limit_h_max 17
_diffrn_reflns_limit_h_min 0
_diffrn_reflns_limit_k_max 12
_diffrn_reflns_limit_k_min -12
_diffrn_reflns_limit_l_max 21
_diffrn_reflns_limit_l_min -21
_diffrn_reflns_number 4727
_diffrn_reflns_theta_max 25.0
_diffrn_standards_decay_% 0.4
_diffrn_standards_interval_time 60
_diffrn_standards_number 3
_exptl_absorpt_coefficient_mu 0.74
_exptl_absorpt_correction_type none
_exptl_crystal_colour blanc
_exptl_crystal_density_diffrn 1.25
_exptl_crystal_F_000 744
_exptl_crystal_size_max 0.25
_exptl_crystal_size_mid 0.22
_exptl_crystal_size_min 0.20
_refine_diff_density_max 0.80
_refine_diff_density_min 0.05
_refine_ls_goodness_of_fit_obs 1.3
_refine_ls_hydrogen_treatment refxyz
_refine_ls_number_parameters 397
_refine_ls_number_reflns 1980
_refine_ls_R_factor_obs 0.047
_refine_ls_shift/esd_max 0.3
_refine_ls_structure_factor_coef F
_refine_ls_weighting_details 'w = [\s^2^(I)+(0.04F~o~^2^)^2^]^-1/2^'
_refine_ls_weighting_scheme calc
_refine_ls_wR_factor_obs 0.047
_reflns_number_observed 1980
_reflns_number_total 1980
_reflns_observed_criterion I>3\s(I)
_cod_data_source_file pa1018.cif
_cod_data_source_block pa1018_structure_1_of_1
_cod_depositor_comments
;
The following automatic conversions were performed:

'_refine_ls_weighting_scheme' value
'[\s^2^(I)+(0.04F~o~^2^)^2^]^-1/2^' was changed to 'calc'. New tag
'_refine_ls_weighting_details' was created. The value of the new tag
was set to 'w = [\s^2^(I)+(0.04F~o~^2^)^2^]^-1/2^'.

Automatic conversion script
Id: cif_fix_values 3143 2015-03-26 13:38:13Z robertas 
;
_cod_original_cell_volume 1878(2)
_cod_original_formula_sum 'C24 H19 N1 O2'
_cod_database_code 2001836

loop_
_space_group_symop_id
_space_group_symop_operation_xyz
1 x,y,z
2 -x,-y,-z

loop_
_atom_site_label
_atom_site_fract_x
_atom_site_fract_y
_atom_site_fract_z
O1 .6047(5) .9628(4) .3386(3)
O2 .6890(4) 1.0934(4) .1737(3)
O31 .1759(3) .5943(3) .8389(2)
O32 .3707(3) .4189(3) .7270(2)
N1 .8142(5) 1.0584(5) .2144(3)
N31 .2551(4) .4675(3) .6770(2)
C1 .5624(6) 1.0027(5) .2711(4)
C2 .4213(7) 1.0851(6) .2428(4)
C3 .3057(8) 1.1541(7) .2853(5)
C4 .1842(8) 1.2266(7) .2439(5)
C5 .1762(8) 1.2249(7) .1647(5)
C6 .2917(7) 1.1546(7) .1218(5)
C7 .4176(6) 1.0846(5) .1637(4)
C8 .5553(6) .9963(6) .1312(4)
C9 .5480(8) .8664(7) .1267(5)
C10 .6550(6) .9769(5) .1957(4)
C11 .8706(6) .9357(6) .2372(4)
C12 .7961(6) .8641(5) .2123(4)
C13 .8744(7) .8038(6) .1430(4)
C14 .9023(7) .8773(6) .0726(4)
C15 .9747(8) .8219(7) .0094(5)
C16 1.0194(7) .6885(8) .0159(5)
C17 .9916(8) .6164(7) .0850(5)
C18 .9187(7) .6712(7) .1478(5)
C19 1.0016(7) .8720(6) .2815(4)
C20 1.0752(8) .9419(7) .2901(6)
C21 1.1907(8) .8817(8) .3369(7)
C22 1.2375(8) .7563(8) .3727(5)
C23 1.1675(8) .6852(7) .3657(5)
C24 1.0487(7) .7450(6) .3189(5)
C31 .3005(5) .5344(4) .8315(3)
C32 .4043(5) .4518(4) .8911(3)
C33 .3836(5) .4095(4) .9712(3)
C34 .4975(5) .3306(4) 1.0187(3)
C35 .6305(5) .2981(4) .9831(3)
C36 .6508(5) .3417(4) .9022(3)
C37 .5354(4) .4202(4) .8573(3)
C38 .5305(4) .4882(4) .7699(3)
C39 .5748(5) .6023(4) .7610(3)
C40 .3780(4) .5327(4) .7495(3)
C41 .2106(4) .5904(4) .6553(3)
C42 .2999(4) .6468(4) .6834(3)
C43 .3850(4) .6847(4) .6143(3)
C44 .3666(5) .8143(4) .5889(3)
C45 .4444(5) .8474(5) .5231(3)
C46 .5408(5) .7552(5) .4856(3)
C47 .5608(5) .6266(4) .5118(3)
C48 .4850(4) .5919(4) .5755(3)
C49 .0925(4) .6634(4) .6024(3)
C50 .0211(5) .5995(5) .5800(3)
C51 -.0917(5) .6690(5) .5310(3)
C52 -.1389(5) .8018(5) .5051(3)
C53 -.0694(5) .8638(5) .5277(3)
C54 .0429(5) .7961(4) .5775(3)
H3 .326(7) 1.145(6) .347(4)
H4 .094(7) 1.279(6) .272(4)
H5 .090(7) 1.277(6) .141(4)
H6 .290(7) 1.149(6) .058(4)
H8 .579(7) 1.043(6) .074(4)
H9A .633(7) .831(6) .090(4)
H9B .536(7) .833(6) .183(4)
H9C .464(7) .897(6) .086(4)
H12 .778(7) .805(6) .263(4)
H14 .859(7) .977(6) .073(4)
H15 .984(7) .888(6) -.045(4)
H16 1.085(7) .647(6) -.031(4)
H17 1.033(7) .516(6) .086(4)
H18 .879(7) .627(6) .202(4)
H20 1.035(7) 1.030(6) .264(4)
H21 1.255(7) .925(6) .330(4)
H22 1.329(7) .700(6) .408(4)
H23 1.182(7) .603(6) .401(4)
H24 .997(7) .689(6) .318(4)
H33 .298(4) .441(4) .991(3)
H34 .486(4) .293(4) 1.081(3)
H35 .707(4) .241(4) 1.009(3)
H36 .748(4) .316(4) .879(3)
H38 .599(4) .424(4) .734(3)
H39A .594(4) .643(4) .697(3)
H39B .506(4) .673(4) .781(3)
H39C .667(4) .569(4) .785(3)
H42 .237(4) .722(4) .704(3)
H44 .295(4) .881(4) .610(3)
H45 .422(4) .936(4) .505(3)
H46 .597(4) .779(4) .437(3)
H47 .636(4) .565(4) .485(3)
H48 .505(4) .497(4) .598(3)
H50 .056(4) .509(4) .603(3)
H51 -.144(4) .623(4) .517(3)
H52 -.227(4) .860(4) .468(3)
H53 -.108(4) .954(4) .516(3)
H54 .100(4) .835(4) .591(3)

loop_
_geom_angle_atom_site_label_1
_geom_angle_atom_site_label_2
_geom_angle_atom_site_label_3
_geom_angle
N1 O2 C10 106.1(4)
O2 N1 C11 108.7(6)
O1 C1 C2 129.5(6)
O1 C1 C10 124.4(5)
C2 C1 C10 106.1(5)
C1 C2 C3 128.5(7)
C1 C2 C7 108.7(5)
C3 C2 C7 122.8(6)
C2 C3 C4 117.0(8)
C3 C4 C5 121.5(7)
C4 C5 C6 121.8(7)
C5 C6 C7 116.5(8)
C2 C7 C6 120.4(6)
C2 C7 C8 113.2(5)
C6 C7 C8 126.3(7)
C7 C8 C9 109.4(6)
C7 C8 C10 100.9(6)
C9 C8 C10 112.3(5)
O2 C10 C1 101.7(5)
O2 C10 C8 105.2(5)
O2 C10 C12 103.5(5)
C1 C10 C8 104.7(5)
C1 C10 C12 113.8(5)
C8 C10 C12 125.0(6)
N1 C11 C12 114.9(6)
N1 C11 C19 120.6(7)
C12 C11 C19 124.5(5)
C10 C12 C11 98.2(5)
C10 C12 C13 117.5(6)
C11 C12 C13 109.3(6)
C12 C13 C14 121.8(6)
C12 C13 C18 120.2(6)
N31 O32 C40 107.4(3)
O32 N31 C41 110.0(4)
O31 C31 C32 130.4(4)
O31 C31 C40 123.2(4)
C32 C31 C40 106.4(3)
C31 C32 C33 128.0(4)
C31 C32 C37 110.2(4)
C33 C32 C37 121.7(4)
C32 C33 C34 119.3(4)
C33 C34 C35 118.4(4)
C34 C35 C36 122.2(4)
C35 C36 C37 117.7(4)
C32 C37 C36 120.8(4)
C32 C37 C38 111.5(3)
C36 C37 C38 127.6(4)
C37 C38 C39 109.8(4)
C37 C38 C40 102.6(4)
C39 C38 C40 113.4(3)
O32 C40 C31 101.6(4)
O32 C40 C38 105.3(3)
o32 C40 C42 103.8(4)
C31 C40 C38 104.4(4)
C31 C40 C42 113.9(3)
C38 C40 C42 125.1(4)
N31 C41 C42 113.8(4)
N31 C41 C49 120.5(5)
C42 C41 C49 125.5(4)
C40 C42 C41 99.0(4)
C40 C42 C43 117.1(3)
C41 C42 C43 109.9(4)
C42 C43 C44 120.2(4)
C42 C43 C48 120.9(4)
C14 C13 C18 118.0(7)
C13 C14 C15 121.8(7)
C14 C15 C16 119.1(7)
C15 C16 C17 119.1(8)
C16 C17 C18 122.0(7)
C13 C18 C17 120.0(7)
C11 C19 C20 120.8(6)
C11 C19 C24 120.8(8)
C20 C19 C24 118.3(7)
C19 C20 C21 119.1(7)
C20 C21 C22 122.0(10)
C21 C22 C23 120.0(8)
C22 C23 C24 118.6(7)
C19 C24 C23 121.6(8)
C44 C43 C48 118.9(4)
C43 C44 C45 119.0(4)
C44 C45 C46 121.1(5)
C45 C46 C47 119.9(5)
C46 C47 C48 120.2(4)
C43 C48 C47 120.9(4)
C41 C49 C50 119.8(4)
C41 C49 C54 121.7(5)
C50 C49 C54 118.4(4)
C49 C50 C51 119.7(5)
C50 C51 C52 121.4(6)
C51 C52 C53 118.6(5)
C52 C53 C54 120.9(5)
C49 C54 C53 121.0(6)

loop_
_geom_bond_atom_site_label_1
_geom_bond_atom_site_label_2
_geom_bond_distance
O1 C1 1.210(8)
O2 N1 1.434(8)
O2 C10 1.502(8)
O31 C31 1.215(5)
O32 N31 1.416(5)
O32 C40 1.500(6)
N1 C11 1.273(7)
N31 C41 1.275(5)
C1 C2 1.464(8)
C1 C10 1.542(9)
C2 C3 1.386(9)
C2 C7 1.370(10)
C3 C4 1.378(10)
C3 H3 1.08(7)
C4 C5 1.383(14)
C4 H4 1.03(6)
C5 C6 1.395(10)
C5 H5 0.94(6)
C6 C7 1.416(9)
C6 H6 1.12(7)
C7 C8 1.522(8)
C8 C9 1.569(12)
C8 C10 1.539(10)
C8 H8 1.07(7)
C9 H9A 1.03(6)
C9 H9B 0.97(7)
C9 H9C 1.08(7)
C10 C12 1.522(7)
C11 C12 1.523(12)
C11 C19 1.478(9)
C12 C13 1.509(9)
C12 H12 1.03(7)
C13 C14 1.389(9)
C13 C18 1.395(10)
C14 C15 1.382(11)
C14 H14 1.05(7)
C15 C16 1.399(12)
C15 H15 1.09(7)
C16 C17 1.365(11)
C16 H16 1.06(7)
C17 C18 1.374(11)
C17 H17 1.05(7)
C18 H18 1.09(7)
C19 C20 1.387(13)
C19 C24 1.361(9)
C20 C21 1.374(13)
C20 H20 0.94(6)
C21 C22 1.340(11)
C21 H21 0.99(8)
C22 C23 1.359(15)
C22 H22 1.07(6)
C23 C24 1.401(11)
C23 H23 0.96(6)
C24 H24 1.02(8)
C31 C32 1.450(6)
C31 C40 1.549(6)
C32 C33 1.376(6)
C32 C37 1.376(6)
C33 C34 1.385(6)
C33 H33 0.89(4)
C34 C35 1.404(7)
C34 H34 1.07(4)
C35 C36 1.392(7)
C35 H35 0.89(4)
C36 C37 1.372(6)
C36 H36 1.00(4)
C37 C38 1.522(6)
C38 C39 1.558(8)
C38 C40 1.535(7)
C38 H38 1.06(4)
C39 H39A 1.12(4)
C39 H39B 0.95(4)
C39 H39C 1.00(5)
C40 C42 1.527(5)
C41 C42 1.535(8)
C41 C49 1.460(6)
C42 C43 1.504(6)
C42 H42 0.97(4)
C43 C44 1.403(7)
C43 C48 1.395(6)
C44 C45 1.401(7)
C44 H44 0.94(4)
C45 C46 1.364(7)
C45 H45 0.93(4)
C46 C47 1.388(7)
C46 H46 1.02(4)
C47 C48 1.369(7)
C47 H47 0.97(4)
C48 H48 1.02(4)
C49 C50 1.402(9)
C49 C54 1.379(6)
C50 C51 1.379(7)
C50 H50 0.95(4)
C51 C52 1.383(7)
C51 H51 1.00(6)
C52 C53 1.368(10)
C52 H52 1.06(4)
C53 C54 1.382(7)
C53 H53 0.93(4)
C54 H54 0.97(6)
